data_7045954
loop_
_publ_author_name
'Cao, Jiapeng'
'Xiong, Yao'
'Luo, Ximing'
'Chen, Lu'
'Shi, Jie'
'Zhou, Mengjie'
'Xu, Yan'

_publ_section_title
;
 A pair of new chiral polyoxovanadates with decent NLO properties.
;
_journal_issue 17
_journal_name_full 'Dalton transactions (Cambridge, England : 2003)'
_journal_page_first 6054
_journal_page_last 6058
_journal_paper_doi 10.1039/c8dt00631h
_journal_volume 47
_journal_year 2018
_chemical_absolute_configuration D
_chemical_formula_sum 'C20 H40 N4 O20 V4'
_chemical_formula_weight 860.32
_space_group_crystal_system orthorhombic
_space_group_IT_number 20
_space_group_name_Hall 'C 2c 2'
_space_group_name_H-M_alt 'C 2 2 21'
_symmetry_space_group_name_Hall 'C 2c 2'
_symmetry_space_group_name_H-M 'C 2 2 21'
_atom_sites_solution_hydrogens geom
_audit_creation_method SHELXL-2014/7
_audit_update_record
;
2018-03-22 deposited with the CCDC.
2018-03-29 downloaded from the CCDC.
;
_cell_angle_alpha 90
_cell_angle_beta 90
_cell_angle_gamma 90
_cell_formula_units_Z 4
_cell_length_a 9.904(3)
_cell_length_b 14.855(5)
_cell_length_c 21.600(7)
_cell_measurement_reflns_used 3036
_cell_measurement_temperature 296(2)
_cell_measurement_theta_max 25.98
_cell_measurement_theta_min 2.47
_cell_volume 3177.9(18)
_computing_cell_refinement 'SAINT (Bruker, 2005)'
_computing_data_collection 'APEX2 (Bruker, 2005)'
_computing_data_reduction SAINT
_computing_molecular_graphics SHELXTL
_computing_publication_material SHELXTL
_computing_structure_refinement 'SHELXL-2014/7 (Sheldrick, 2014)'
_computing_structure_solution 'SHELXL-2014/7 (Sheldrick, 2014)'
_diffrn_ambient_temperature 296(2)
_diffrn_measured_fraction_theta_full 0.998
_diffrn_measured_fraction_theta_max 0.943
_diffrn_measurement_device_type 'Bruker Apex2 CCD'
_diffrn_measurement_method '\w scans'
_diffrn_radiation_type MoK\a
_diffrn_radiation_wavelength 0.71073
_diffrn_reflns_av_R_equivalents 0.0719
_diffrn_reflns_av_unetI/netI 0.0675
_diffrn_reflns_Laue_measured_fraction_full 0.998
_diffrn_reflns_Laue_measured_fraction_max 0.943
_diffrn_reflns_limit_h_max 12
_diffrn_reflns_limit_h_min -12
_diffrn_reflns_limit_k_max 18
_diffrn_reflns_limit_k_min -18
_diffrn_reflns_limit_l_max 25
_diffrn_reflns_limit_l_min -25
_diffrn_reflns_number 11562
_diffrn_reflns_point_group_measured_fraction_full 0.998
_diffrn_reflns_point_group_measured_fraction_max 0.917
_diffrn_reflns_theta_full 25.242
_diffrn_reflns_theta_max 26.853
_diffrn_reflns_theta_min 1.886
_exptl_absorpt_coefficient_mu 1.231
_exptl_absorpt_correction_T_max 0.866
_exptl_absorpt_correction_T_min 0.837
_exptl_absorpt_correction_type multi-scan
_exptl_absorpt_process_details '(SADABS; Sheldrick, 2003)'
_exptl_crystal_colour yellowish-brown
_exptl_crystal_density_diffrn 1.798
_exptl_crystal_description block
_exptl_crystal_F_000 1760
_exptl_crystal_size_max 0.150
_exptl_crystal_size_mid 0.130
_exptl_crystal_size_min 0.120
_refine_diff_density_max 1.709
_refine_diff_density_min -0.955
_refine_diff_density_rms 0.144
_refine_ls_abs_structure_details
;
 Flack x determined using 963 quotients [(I+)-(I-)]/[(I+)+(I-)]
 (Parsons, Flack and Wagner, Acta Cryst. B69 (2013) 249-259).
;
_refine_ls_abs_structure_Flack 0.03(2)
_refine_ls_extinction_method none
_refine_ls_goodness_of_fit_ref 1.115
_refine_ls_hydrogen_treatment constr
_refine_ls_matrix_type full
_refine_ls_number_parameters 218
_refine_ls_number_reflns 3146
_refine_ls_number_restraints 0
_refine_ls_restrained_S_all 1.115
_refine_ls_R_factor_all 0.0858
_refine_ls_R_factor_gt 0.0749
_refine_ls_shift/su_max 0.004
_refine_ls_shift/su_mean 0.000
_refine_ls_structure_factor_coef Fsqd
_refine_ls_weighting_details 'w=1/[\s^2^(Fo^2^)+(0.1104P)^2^+14.6136P] where P=(Fo^2^+2Fc^2^)/3'
_refine_ls_weighting_scheme calc
_refine_ls_wR_factor_gt 0.1937
_refine_ls_wR_factor_ref 0.2008
_reflns_Friedel_coverage 0.731
_reflns_Friedel_fraction_full 0.997
_reflns_Friedel_fraction_max 0.884
_reflns_number_gt 2697
_reflns_number_total 3146
_reflns_threshold_expression 'I > 2\s(I)'
_cod_data_source_file c8dt00631h2.cif
_cod_data_source_block a01
_cod_depositor_comments 'Adding full bibliography for 7045954--7045955.cif.'
_cod_original_cell_volume 3177.9(17)
_cod_database_code 7045954
_shelx_shelxl_version_number 2014/7
_shelx_space_group_comment
;
The symmetry employed for this shelxl refinement is uniquely defined
by the following loop, which should always be used as a source of
symmetry information in preference to the above space-group names.
They are only intended as comments.
;
_shelx_estimated_absorpt_t_min 0.837
_shelx_estimated_absorpt_t_max 0.866

loop_
_space_group_symop_operation_xyz
'x, y, z'
'-x, -y, z+1/2'
'-x, y, -z+1/2'
'x, -y, -z'
'x+1/2, y+1/2, z'
'-x+1/2, -y+1/2, z+1/2'
'-x+1/2, y+1/2, -z+1/2'
'x+1/2, -y+1/2, -z'

loop_
_atom_site_label
_atom_site_type_symbol
_atom_site_fract_x
_atom_site_fract_y
_atom_site_fract_z
_atom_site_U_iso_or_equiv
_atom_site_adp_type
_atom_site_occupancy
_atom_site_site_symmetry_order
_atom_site_calc_flag
_atom_site_refinement_flags_posn
_atom_site_refinement_flags_adp
_atom_site_refinement_flags_occupancy
V1 V 0.13712(18) 0.76660(10) 0.20961(8) 0.0258(4) Uani 1 1 d . . .
V2 V 0.13503(19) 0.91176(10) 0.30644(8) 0.0286(5) Uani 1 1 d . . .
O1 O 0.2252(7) 0.8108(5) 0.2746(3) 0.0292(17) Uani 1 1 d . . .
O2 O 0.0128(8) 0.7935(5) 0.1434(3) 0.0298(16) Uani 1 1 d . . .
O3 O 0.2608(9) 0.9157(6) 0.0611(4) 0.041(2) Uani 1 1 d . . .
O4 O -0.2458(8) 0.8768(6) 0.1175(4) 0.0377(19) Uani 1 1 d . . .
O5 O 0.0000 0.8963(6) 0.2500 0.028(2) Uani 1 2 d S T P
O6 O 0.2147(9) 0.9935(6) 0.2772(4) 0.041(2) Uani 1 1 d . . .
O7 O -0.0419(8) 0.9691(5) 0.1303(4) 0.0349(18) Uani 1 1 d . . .
O11 O 0.2251(8) 0.6826(5) 0.1874(4) 0.0373(19) Uani 1 1 d . . .
O8 O 0.2439(7) 0.8581(5) 0.1562(4) 0.0309(17) Uani 1 1 d . . .
O9 O 0.0000 0.7114(6) 0.2500 0.027(2) Uani 1 2 d S T P
O10 O -0.2152(11) 0.8480(9) 0.0175(4) 0.069(3) Uani 1 1 d . . .
N1 N 0.1172(9) 1.2088(6) 0.1251(4) 0.035(2) Uani 1 1 d . . .
H1A H 0.1738 1.2601 0.1369 0.042 Uiso 1 1 calc R U .
N2 N 0.4111(9) 1.0466(6) 0.1149(5) 0.036(2) Uani 1 1 d . . .
H2B H 0.3605 0.9977 0.0951 0.043 Uiso 1 1 calc R U .
C1 C -0.1780(12) 0.8770(8) 0.0670(5) 0.037(3) Uani 1 1 d . . .
C2 C -0.0369(12) 0.9159(8) 0.0769(5) 0.035(3) Uani 1 1 d . . .
H2A H -0.0067 0.9507 0.0409 0.042 Uiso 1 1 calc R U .
C3 C 0.0582(11) 0.8366(7) 0.0904(5) 0.030(2) Uani 1 1 d . . .
H3A H 0.0594 0.7947 0.0554 0.036 Uiso 1 1 calc R U .
C4 C 0.1978(13) 0.8724(7) 0.1026(5) 0.033(3) Uani 1 1 d . . .
C5 C 0.4959(14) 1.0050(9) 0.1654(8) 0.055(4) Uani 1 1 d . . .
H5A H 0.4379 0.9790 0.1962 0.083 Uiso 1 1 calc R U .
H5B H 0.5525 0.9590 0.1481 0.083 Uiso 1 1 calc R U .
H5C H 0.5512 1.0506 0.1841 0.083 Uiso 1 1 calc R U .
C6 C 0.4988(15) 1.0870(9) 0.0670(7) 0.053(3) Uani 1 1 d . . .
H6A H 0.5603 1.0423 0.0517 0.080 Uiso 1 1 calc R U .
H6B H 0.4441 1.1089 0.0335 0.080 Uiso 1 1 calc R U .
H6C H 0.5489 1.1360 0.0846 0.080 Uiso 1 1 calc R U .
C7 C 0.0165(15) 1.2403(11) 0.0790(7) 0.060(4) Uani 1 1 d . . .
H7A H -0.0403 1.2853 0.0975 0.090 Uiso 1 1 calc R U .
H7B H 0.0625 1.2657 0.0439 0.090 Uiso 1 1 calc R U .
H7C H -0.0379 1.1904 0.0657 0.090 Uiso 1 1 calc R U .
C8 C 0.0430(13) 1.1776(10) 0.1814(6) 0.049(3) Uani 1 1 d . . .
H8A H -0.0118 1.2259 0.1970 0.074 Uiso 1 1 calc R U .
H8B H -0.0137 1.1275 0.1707 0.074 Uiso 1 1 calc R U .
H8C H 0.1066 1.1595 0.2125 0.074 Uiso 1 1 calc R U .
C9 C 0.2054(13) 1.1392(8) 0.0970(6) 0.043(3) Uani 1 1 d . . .
H9A H 0.2491 1.1636 0.0604 0.052 Uiso 1 1 calc R U .
H9B H 0.1513 1.0880 0.0843 0.052 Uiso 1 1 calc R U .
C10 C 0.3102(13) 1.1094(8) 0.1426(6) 0.039(3) Uani 1 1 d . . .
H10A H 0.3569 1.1620 0.1585 0.047 Uiso 1 1 calc R U .
H10B H 0.2660 1.0799 0.1771 0.047 Uiso 1 1 calc R U .

loop_
_atom_site_aniso_label
_atom_site_aniso_U_11
_atom_site_aniso_U_22
_atom_site_aniso_U_33
_atom_site_aniso_U_23
_atom_site_aniso_U_13
_atom_site_aniso_U_12
V1 0.0195(8) 0.0177(7) 0.0403(10) 0.0001(6) -0.0011(8) 0.0000(7)
V2 0.0275(9) 0.0181(7) 0.0401(10) 0.0002(7) -0.0055(8) -0.0013(8)
O1 0.021(4) 0.022(3) 0.045(5) -0.002(3) -0.005(3) -0.006(3)
O2 0.026(4) 0.026(4) 0.037(4) 0.001(3) -0.002(3) -0.003(3)
O3 0.044(5) 0.032(4) 0.046(5) 0.001(4) 0.003(4) -0.015(4)
O4 0.037(5) 0.033(4) 0.043(5) -0.002(3) -0.006(4) 0.000(4)
O5 0.023(5) 0.018(5) 0.043(6) 0.000 -0.002(4) 0.000
O6 0.043(5) 0.034(4) 0.047(5) 0.006(3) -0.004(4) -0.016(4)
O7 0.032(4) 0.024(4) 0.049(5) 0.002(3) -0.001(4) -0.001(3)
O11 0.027(4) 0.021(3) 0.064(5) -0.004(3) 0.006(4) 0.004(3)
O8 0.018(4) 0.029(4) 0.045(5) 0.001(3) -0.001(3) -0.010(3)
O9 0.019(5) 0.014(5) 0.048(6) 0.000 0.001(4) 0.000
O10 0.055(6) 0.115(10) 0.037(5) -0.011(6) -0.007(5) 0.001(7)
N1 0.028(5) 0.031(5) 0.048(5) -0.006(4) 0.003(4) 0.003(4)
N2 0.016(4) 0.026(5) 0.064(7) -0.006(4) 0.004(4) 0.005(4)
C1 0.036(6) 0.044(6) 0.032(6) 0.005(5) -0.003(5) 0.007(5)
C2 0.035(6) 0.028(5) 0.042(7) 0.006(5) 0.002(5) 0.002(5)
C3 0.028(6) 0.028(5) 0.036(6) 0.000(4) 0.001(5) 0.001(4)
C4 0.045(7) 0.015(5) 0.040(7) -0.004(4) 0.009(5) -0.015(5)
C5 0.033(7) 0.046(7) 0.087(11) -0.004(7) -0.019(7) 0.009(6)
C6 0.046(8) 0.046(7) 0.068(9) -0.009(7) 0.015(7) -0.005(7)
C7 0.045(8) 0.069(9) 0.067(10) 0.000(7) -0.005(7) 0.021(8)
C8 0.027(6) 0.062(8) 0.058(9) -0.002(7) 0.008(6) -0.001(6)
C9 0.042(7) 0.037(6) 0.052(8) -0.009(6) 0.000(6) 0.015(6)
C10 0.035(6) 0.028(6) 0.054(8) -0.008(5) -0.002(5) 0.011(5)

loop_
_atom_type_symbol
_atom_type_description
_atom_type_scat_dispersion_real
_atom_type_scat_dispersion_imag
_atom_type_scat_source
C C 0.0033 0.0016 'International Tables Vol C Tables 4.2.6.8 and 6.1.1.4'
H H 0.0000 0.0000 'International Tables Vol C Tables 4.2.6.8 and 6.1.1.4'
N N 0.0061 0.0033 'International Tables Vol C Tables 4.2.6.8 and 6.1.1.4'
O O 0.0106 0.0060 'International Tables Vol C Tables 4.2.6.8 and 6.1.1.4'
V V 0.3005 0.5294 'International Tables Vol C Tables 4.2.6.8 and 6.1.1.4'

loop_
_geom_angle_atom_site_label_1
_geom_angle_atom_site_label_2
_geom_angle_atom_site_label_3
_geom_angle
_geom_angle_site_symmetry_1
_geom_angle_site_symmetry_3
O11 V1 O1 105.0(4) . .
O11 V1 O9 101.5(4) . .
O1 V1 O9 98.9(3) . .
O11 V1 O2 106.7(4) . .
O1 V1 O2 145.2(3) . .
O9 V1 O2 88.4(2) . .
O11 V1 O8 93.9(4) . .
O1 V1 O8 86.9(3) . .
O9 V1 O8 161.4(3) . .
O2 V1 O8 77.1(3) . .
O6 V2 O5 101.3(4) . .
O6 V2 O7 101.0(4) . 3
O5 V2 O7 100.7(3) . 3
O6 V2 O1 103.3(4) . .
O5 V2 O1 90.2(3) . .
O7 V2 O1 150.9(3) 3 .
O6 V2 O4 104.4(4) . 3
O5 V2 O4 154.1(3) . 3
O7 V2 O4 78.0(3) 3 3
O1 V2 O4 80.6(3) . 3
V1 O1 V2 110.6(4) . .
C3 O2 V1 120.1(7) . .
C1 O4 V2 113.8(7) . 3
V2 O5 V2 165.6(6) 3 .
C2 O7 V2 111.5(7) . 3
C4 O8 V1 115.9(6) . .
V1 O9 V1 126.1(5) . 3
C9 N1 C7 109.9(10) . .
C9 N1 C8 114.1(10) . .
C7 N1 C8 108.2(10) . .
C9 N1 H1A 108.2 . .
C7 N1 H1A 108.2 . .
C8 N1 H1A 108.2 . .
C6 N2 C10 114.8(10) . .
C6 N2 C5 110.2(10) . .
C10 N2 C5 109.8(10) . .
C6 N2 H2B 107.2 . .
C10 N2 H2B 107.2 . .
C5 N2 H2B 107.2 . .
O10 C1 O4 126.3(12) . .
O10 C1 C2 122.5(11) . .
O4 C1 C2 111.1(10) . .
O7 C2 C1 107.3(9) . .
O7 C2 C3 107.3(9) . .
C1 C2 C3 107.3(9) . .
O7 C2 H2A 111.6 . .
C1 C2 H2A 111.6 . .
C3 C2 H2A 111.6 . .
O2 C3 C4 108.4(9) . .
O2 C3 C2 108.2(9) . .
C4 C3 C2 109.0(9) . .
O2 C3 H3A 110.4 . .
C4 C3 H3A 110.4 . .
C2 C3 H3A 110.4 . .
O8 C4 O3 123.8(11) . .
O8 C4 C3 115.7(9) . .
O3 C4 C3 120.5(11) . .
N2 C5 H5A 109.5 . .
N2 C5 H5B 109.5 . .
H5A C5 H5B 109.5 . .
N2 C5 H5C 109.5 . .
H5A C5 H5C 109.5 . .
H5B C5 H5C 109.5 . .
N2 C6 H6A 109.5 . .
N2 C6 H6B 109.5 . .
H6A C6 H6B 109.5 . .
N2 C6 H6C 109.5 . .
H6A C6 H6C 109.5 . .
H6B C6 H6C 109.5 . .
N1 C7 H7A 109.5 . .
N1 C7 H7B 109.5 . .
H7A C7 H7B 109.5 . .
N1 C7 H7C 109.5 . .
H7A C7 H7C 109.5 . .
H7B C7 H7C 109.5 . .
N1 C8 H8A 109.5 . .
N1 C8 H8B 109.5 . .
H8A C8 H8B 109.5 . .
N1 C8 H8C 109.5 . .
H8A C8 H8C 109.5 . .
H8B C8 H8C 109.5 . .
N1 C9 C10 110.1(10) . .
N1 C9 H9A 109.6 . .
C10 C9 H9A 109.6 . .
N1 C9 H9B 109.6 . .
C10 C9 H9B 109.6 . .
H9A C9 H9B 108.2 . .
N2 C10 C9 112.6(10) . .
N2 C10 H10A 109.1 . .
C9 C10 H10A 109.1 . .
N2 C10 H10B 109.1 . .
C9 C10 H10B 109.1 . .
H10A C10 H10B 107.8 . .

loop_
_geom_bond_atom_site_label_1
_geom_bond_atom_site_label_2
_geom_bond_distance
_geom_bond_site_symmetry_2
V1 O11 1.596(7) .
V1 O1 1.778(7) .
V1 O9 1.810(4) .
V1 O2 1.929(7) .
V1 O8 2.073(7) .
V2 O6 1.580(8) .
V2 O5 1.824(2) .
V2 O7 1.855(8) 3
V2 O1 1.876(8) .
V2 O4 2.042(8) 3
O2 C3 1.387(13) .
O3 C4 1.267(13) .
O4 C1 1.282(14) .
O4 V2 2.042(8) 3
O5 V2 1.824(2) 3
O7 C2 1.399(14) .
O7 V2 1.855(8) 3
O8 C4 1.262(14) .
O9 V1 1.810(4) 3
O10 C1 1.210(15) .
N1 C9 1.483(14) .
N1 C7 1.487(16) .
N1 C8 1.493(16) .
N1 H1A 0.9800 .
N2 C6 1.479(16) .
N2 C10 1.493(14) .
N2 C5 1.509(16) .
N2 H2B 0.9800 .
C1 C2 1.527(17) .
C2 C3 1.536(15) .
C2 H2A 0.9800 .
C3 C4 1.505(15) .
C3 H3A 0.9800 .
C5 H5A 0.9600 .
C5 H5B 0.9600 .
C5 H5C 0.9600 .
C6 H6A 0.9600 .
C6 H6B 0.9600 .
C6 H6C 0.9600 .
C7 H7A 0.9600 .
C7 H7B 0.9600 .
C7 H7C 0.9600 .
C8 H8A 0.9600 .
C8 H8B 0.9600 .
C8 H8C 0.9600 .
C9 C10 1.498(17) .
C9 H9A 0.9700 .
C9 H9B 0.9700 .
C10 H10A 0.9700 .
C10 H10B 0.9700 .
